data_4086804
loop_
_publ_author_name
'Raya-Bar\'on, \'Alvaro'
'Ortu\~no, Manuel A.'
'O\~na-Burgos, Pascual'
'Rodr\'iguez-Di\'eguez, Antonio'
'Langer, Robert'
'Cramer, Christopher J.'
'Kuzu, Istemi'
'Fern\'andez, Ignacio'

_publ_section_title
;
 Efficient Hydrosilylation of Acetophenone with a New Anthraquinonic
 Amide-Based Iron Precatalyst
;
_journal_name_full Organometallics
_journal_paper_doi 10.1021/acs.organomet.6b00765
_journal_year 2016
_chemical_formula_sum 'C20 H14 N2 O2'
_chemical_formula_weight 314.33
_chemical_name_systematic
;
 ?
;
_space_group_crystal_system monoclinic
_space_group_IT_number 14
_space_group_name_Hall '-P 2ybc'
_space_group_name_H-M_alt 'P 1 21/c 1'
_symmetry_space_group_name_Hall '-P 2ybc'
_symmetry_space_group_name_H-M 'P 1 21/c 1'
_atom_sites_solution_hydrogens mixed
_audit_creation_method SHELXL-2014
_cell_angle_alpha 90
_cell_angle_beta 112.029(7)
_cell_angle_gamma 90
_cell_formula_units_Z 4
_cell_length_a 11.4796(14)
_cell_length_b 8.5686(10)
_cell_length_c 15.8059(15)
_cell_measurement_reflns_used 1253
_cell_measurement_temperature 293(2)
_cell_measurement_theta_max 24.76
_cell_measurement_theta_min 2.72
_cell_volume 1441.2(3)
_computing_cell_refinement 'Bruker Apex II'
_computing_data_collection 'Bruker ApexII'
_computing_data_reduction 'Bruker Apex II'
_computing_molecular_graphics 'SHELXL-2014 (Sheldrick, 2014)'
_computing_structure_refinement 'SHELXL-2014 (Sheldrick, 2014)'
_computing_structure_solution 'SHELXL-2014 (Sheldrick, 2014)'
_diffrn_ambient_temperature 293(2)
_diffrn_measured_fraction_theta_full 0.972
_diffrn_measured_fraction_theta_max 0.995
_diffrn_measurement_device_type 'Bruker Axs APEX automatic diffractometer'
_diffrn_measurement_method 'phi and omega scans'
_diffrn_radiation_type MoK\a
_diffrn_radiation_wavelength 0.71073
_diffrn_reflns_av_R_equivalents 0.1054
_diffrn_reflns_av_unetI/netI 0.0888
_diffrn_reflns_Laue_measured_fraction_full 0.972
_diffrn_reflns_Laue_measured_fraction_max 0.995
_diffrn_reflns_limit_h_max 13
_diffrn_reflns_limit_h_min -9
_diffrn_reflns_limit_k_max 10
_diffrn_reflns_limit_k_min -10
_diffrn_reflns_limit_l_max 17
_diffrn_reflns_limit_l_min -18
_diffrn_reflns_number 7577
_diffrn_reflns_point_group_measured_fraction_full 0.972
_diffrn_reflns_point_group_measured_fraction_max 0.995
_diffrn_reflns_theta_full 25.242
_diffrn_reflns_theta_max 25.041
_diffrn_reflns_theta_min 1.914
_diffrn_source 'fine-focus sealed tube'
_exptl_absorpt_coefficient_mu 0.095
_exptl_absorpt_correction_T_max 1.000
_exptl_absorpt_correction_T_min 0.665
_exptl_absorpt_correction_type empirical
_exptl_absorpt_process_details 'Bruker SADABS (Bruker, 1999)'
_exptl_crystal_colour Colourless
_exptl_crystal_density_diffrn 1.449
_exptl_crystal_description Prismatic
_exptl_crystal_F_000 656
_exptl_crystal_size_max 0.740
_exptl_crystal_size_mid 0.192
_exptl_crystal_size_min 0.034
_refine_diff_density_max 0.295
_refine_diff_density_min -0.238
_refine_diff_density_rms 0.071
_refine_ls_extinction_method none
_refine_ls_goodness_of_fit_ref 0.919
_refine_ls_hydrogen_treatment constr
_refine_ls_matrix_type full
_refine_ls_number_parameters 217
_refine_ls_number_reflns 2540
_refine_ls_number_restraints 0
_refine_ls_restrained_S_all 0.919
_refine_ls_R_factor_all 0.0778
_refine_ls_R_factor_gt 0.0512
_refine_ls_shift/su_max 0.000
_refine_ls_shift/su_mean 0.000
_refine_ls_structure_factor_coef Fsqd
_refine_ls_weighting_details 'w=1/[\s^2^(Fo^2^)+(0.0434P)^2^] where P=(Fo^2^+2Fc^2^)/3'
_refine_ls_weighting_scheme calc
_refine_ls_wR_factor_gt 0.1108
_refine_ls_wR_factor_ref 0.1199
_reflns_Friedel_coverage 0.000
_reflns_number_gt 1694
_reflns_number_total 2540
_reflns_threshold_expression 'I > 2\s(I)'
_cod_data_source_file om6b00765_si_003.cif
_cod_data_source_block Compound1
_cod_depositor_comments
;
The following automatic conversions were performed:

'_exptl_absorpt_correction_type' value 'Empirical' changed to
'empirical' according to
/usr/data/users/saulius/crontab/automatic-downloads/rss-feeds/ACS/lib/dictionaries/cif_core.dic
dictionary named 'cif_core.dic' version 2.4.2 from 2011-04-26.

Automatic conversion script
Id: cif_fix_values 4268 2015-11-12 08:31:59Z antanas 
;
_cod_database_code 4086804
_shelx_space_group_comment
;
The symmetry employed for this shelxl refinement is uniquely defined
by the following loop, which should always be used as a source of
symmetry information in preference to the above space-group names.
They are only intended as comments.
;
_shelxl_version_number 2014-3

loop_
_space_group_symop_operation_xyz
'x, y, z'
'-x, y+1/2, -z+1/2'
'-x, -y, -z'
'x, -y-1/2, z-1/2'

loop_
_atom_site_label
_atom_site_type_symbol
_atom_site_fract_x
_atom_site_fract_y
_atom_site_fract_z
_atom_site_U_iso_or_equiv
_atom_site_adp_type
_atom_site_occupancy
_atom_site_site_symmetry_order
_atom_site_calc_flag
_atom_site_refinement_flags_posn
_atom_site_refinement_flags_adp
O1 O 0.59621(13) -0.11807(17) 0.08682(8) 0.0218(4) Uani 1 1 d . .
O2 O 0.90074(14) 0.11636(17) -0.07112(9) 0.0252(4) Uani 1 1 d . .
N1 N 0.47370(16) -0.28282(19) -0.06010(11) 0.0198(5) Uani 1 1 d . .
H1N H 0.4766 -0.2535 -0.0091 0.024 Uiso 1 1 d R U
N2 N 0.34495(17) -0.3809(2) 0.03733(11) 0.0203(4) Uani 1 1 d . .
C1 C 0.5521(2) -0.2186(2) -0.09598(13) 0.0167(5) Uani 1 1 d . .
C2 C 0.5423(2) -0.2587(3) -0.18525(13) 0.0220(5) Uani 1 1 d . .
H2 H 0.4807 -0.3289 -0.2193 0.026 Uiso 1 1 calc R U
C3 C 0.6222(2) -0.1958(3) -0.22233(14) 0.0237(6) Uani 1 1 d . .
H3 H 0.6137 -0.2236 -0.2812 0.028 Uiso 1 1 calc R U
C4 C 0.7155(2) -0.0914(3) -0.17353(13) 0.0225(5) Uani 1 1 d . .
H4 H 0.7687 -0.0494 -0.1998 0.027 Uiso 1 1 calc R U
C5 C 0.9543(2) 0.1897(2) 0.11356(14) 0.0231(6) Uani 1 1 d . .
H5 H 1.0093 0.2280 0.0878 0.028 Uiso 1 1 calc R U
C6 C 0.9707(2) 0.2291(3) 0.20190(14) 0.0248(6) Uani 1 1 d . .
H6 H 1.0366 0.2941 0.2358 0.030 Uiso 1 1 calc R U
C7 C 0.8884(2) 0.1711(3) 0.24009(14) 0.0245(6) Uani 1 1 d . .
H7 H 0.8990 0.1984 0.2995 0.029 Uiso 1 1 calc R U
C8 C 0.7912(2) 0.0735(2) 0.19066(13) 0.0211(5) Uani 1 1 d . .
H8 H 0.7374 0.0341 0.2171 0.025 Uiso 1 1 calc R U
C9 C 0.6653(2) -0.0690(2) 0.04859(13) 0.0177(5) Uani 1 1 d . .
C10 C 0.8339(2) 0.0577(3) -0.03464(14) 0.0194(5) Uani 1 1 d . .
C11 C 0.6479(2) -0.1111(2) -0.04548(13) 0.0173(5) Uani 1 1 d . .
C12 C 0.7294(2) -0.0497(2) -0.08553(13) 0.0187(5) Uani 1 1 d . .
C13 C 0.8551(2) 0.0925(2) 0.06269(13) 0.0199(5) Uani 1 1 d . .
C14 C 0.7734(2) 0.0334(2) 0.10094(13) 0.0171(5) Uani 1 1 d . .
C15 C 0.3834(2) -0.4035(3) -0.10311(14) 0.0213(5) Uani 1 1 d . .
H15A H 0.4267 -0.4946 -0.1132 0.026 Uiso 1 1 calc R U
H15B H 0.3257 -0.3670 -0.1620 0.026 Uiso 1 1 calc R U
C16 C 0.3107(2) -0.4482(2) -0.04513(13) 0.0193(5) Uani 1 1 d . .
C17 C 0.2119(2) -0.5532(3) -0.07736(14) 0.0221(5) Uani 1 1 d . .
H17 H 0.1905 -0.5974 -0.1350 0.026 Uiso 1 1 calc R U
C18 C 0.1456(2) -0.5918(3) -0.02349(14) 0.0241(5) Uani 1 1 d . .
H18 H 0.0794 -0.6625 -0.0437 0.029 Uiso 1 1 calc R U
C19 C 0.1803(2) -0.5222(3) 0.06197(14) 0.0241(6) Uani 1 1 d . .
H19 H 0.1373 -0.5445 0.1001 0.029 Uiso 1 1 calc R U
C20 C 0.2796(2) -0.4198(3) 0.08873(14) 0.0227(5) Uani 1 1 d . .
H20 H 0.3029 -0.3746 0.1462 0.027 Uiso 1 1 calc R U

loop_
_atom_site_aniso_label
_atom_site_aniso_U_11
_atom_site_aniso_U_22
_atom_site_aniso_U_33
_atom_site_aniso_U_23
_atom_site_aniso_U_13
_atom_site_aniso_U_12
O1 0.0236(9) 0.0300(9) 0.0126(7) -0.0002(6) 0.0076(7) -0.0025(7)
O2 0.0257(10) 0.0298(10) 0.0229(8) 0.0063(7) 0.0125(8) -0.0014(8)
N1 0.0207(11) 0.0249(11) 0.0116(9) -0.0030(7) 0.0036(8) -0.0023(9)
N2 0.0172(10) 0.0256(11) 0.0154(9) 0.0019(8) 0.0030(8) 0.0020(8)
C1 0.0186(12) 0.0176(12) 0.0132(10) 0.0035(9) 0.0053(10) 0.0053(10)
C2 0.0211(13) 0.0275(13) 0.0115(11) 0.0007(9) -0.0007(10) 0.0022(11)
C3 0.0310(15) 0.0278(14) 0.0112(11) 0.0016(9) 0.0066(11) 0.0044(11)
C4 0.0263(14) 0.0283(14) 0.0146(11) 0.0048(9) 0.0097(10) 0.0029(11)
C5 0.0227(14) 0.0232(13) 0.0220(12) 0.0044(9) 0.0068(11) 0.0016(10)
C6 0.0207(13) 0.0248(13) 0.0217(12) -0.0013(10) -0.0001(10) -0.0021(11)
C7 0.0247(14) 0.0293(14) 0.0145(11) -0.0019(10) 0.0015(10) 0.0041(11)
C8 0.0218(13) 0.0270(13) 0.0140(11) 0.0019(9) 0.0061(10) 0.0022(10)
C9 0.0179(12) 0.0198(12) 0.0148(11) 0.0034(9) 0.0056(10) 0.0050(10)
C10 0.0191(12) 0.0207(13) 0.0181(11) 0.0057(9) 0.0064(10) 0.0068(10)
C11 0.0195(12) 0.0181(12) 0.0131(10) 0.0019(9) 0.0046(10) 0.0043(10)
C12 0.0216(13) 0.0204(12) 0.0126(11) 0.0031(9) 0.0046(10) 0.0057(10)
C13 0.0191(13) 0.0198(13) 0.0188(11) 0.0032(9) 0.0048(10) 0.0038(10)
C14 0.0192(12) 0.0184(12) 0.0112(10) 0.0028(9) 0.0027(9) 0.0046(10)
C15 0.0201(13) 0.0248(13) 0.0156(11) 0.0000(9) 0.0028(10) 0.0008(10)
C16 0.0166(13) 0.0193(12) 0.0176(11) 0.0025(9) 0.0016(10) 0.0060(10)
C17 0.0199(13) 0.0240(13) 0.0175(11) 0.0008(9) 0.0015(10) 0.0021(11)
C18 0.0186(13) 0.0233(13) 0.0247(12) 0.0031(10) 0.0015(10) 0.0000(10)
C19 0.0196(13) 0.0303(14) 0.0239(12) 0.0039(10) 0.0098(10) 0.0023(11)
C20 0.0246(13) 0.0254(13) 0.0179(11) -0.0012(10) 0.0077(11) 0.0011(11)

loop_
_atom_type_symbol
_atom_type_description
_atom_type_scat_dispersion_real
_atom_type_scat_dispersion_imag
_atom_type_scat_source
C C 0.0033 0.0016 'International Tables Vol C Tables 4.2.6.8 and 6.1.1.4'
H H 0.0000 0.0000 'International Tables Vol C Tables 4.2.6.8 and 6.1.1.4'
N N 0.0061 0.0033 'International Tables Vol C Tables 4.2.6.8 and 6.1.1.4'
O O 0.0106 0.0060 'International Tables Vol C Tables 4.2.6.8 and 6.1.1.4'

loop_
_geom_angle_atom_site_label_1
_geom_angle_atom_site_label_2
_geom_angle_atom_site_label_3
_geom_angle
C1 N1 C15 124.75(17)
C1 N1 H1N 119.6
C15 N1 H1N 115.7
C20 N2 C16 117.11(19)
N1 C1 C2 120.3(2)
N1 C1 C11 121.59(18)
C2 C1 C11 118.10(19)
C3 C2 C1 121.0(2)
C3 C2 H2 119.5
C1 C2 H2 119.5
C2 C3 C4 121.13(19)
C2 C3 H3 119.4
C4 C3 H3 119.4
C12 C4 C3 119.9(2)
C12 C4 H4 120.0
C3 C4 H4 120.0
C6 C5 C13 120.1(2)
C6 C5 H5 119.9
C13 C5 H5 119.9
C5 C6 C7 119.7(2)
C5 C6 H6 120.2
C7 C6 H6 120.2
C8 C7 C6 120.5(2)
C8 C7 H7 119.7
C6 C7 H7 119.7
C7 C8 C14 120.2(2)
C7 C8 H8 119.9
C14 C8 H8 119.9
O1 C9 C11 122.8(2)
O1 C9 C14 118.78(17)
C11 C9 C14 118.40(19)
O2 C10 C12 121.28(19)
O2 C10 C13 120.8(2)
C12 C10 C13 117.91(19)
C12 C11 C1 119.36(18)
C12 C11 C9 119.98(19)
C1 C11 C9 120.61(19)
C4 C12 C11 120.5(2)
C4 C12 C10 117.9(2)
C11 C12 C10 121.56(18)
C14 C13 C5 120.32(19)
C14 C13 C10 119.94(19)
C5 C13 C10 119.7(2)
C13 C14 C8 119.1(2)
C13 C14 C9 122.04(18)
C8 C14 C9 118.83(19)
N1 C15 C16 111.16(17)
N1 C15 H15A 109.4
C16 C15 H15A 109.4
N1 C15 H15B 109.4
C16 C15 H15B 109.4
H15A C15 H15B 108.0
N2 C16 C17 122.5(2)
N2 C16 C15 117.09(19)
C17 C16 C15 120.41(18)
C18 C17 C16 119.6(2)
C18 C17 H17 120.2
C16 C17 H17 120.2
C17 C18 C19 118.3(2)
C17 C18 H18 120.9
C19 C18 H18 120.9
C20 C19 C18 118.4(2)
C20 C19 H19 120.8
C18 C19 H19 120.8
N2 C20 C19 124.2(2)
N2 C20 H20 117.9
C19 C20 H20 117.9

loop_
_geom_bond_atom_site_label_1
_geom_bond_atom_site_label_2
_geom_bond_distance
O1 C9 1.238(2)
O2 C10 1.227(2)
N1 C1 1.348(3)
N1 C15 1.442(2)
N1 H1N 0.8326
N2 C20 1.339(3)
N2 C16 1.342(3)
C1 C2 1.415(3)
C1 C11 1.427(3)
C2 C3 1.371(3)
C2 H2 0.9300
C3 C4 1.386(3)
C3 H3 0.9300
C4 C12 1.386(3)
C4 H4 0.9300
C5 C6 1.379(3)
C5 C13 1.396(3)
C5 H5 0.9300
C6 C7 1.389(3)
C6 H6 0.9300
C7 C8 1.379(3)
C7 H7 0.9300
C8 C14 1.398(3)
C8 H8 0.9300
C9 C11 1.469(3)
C9 C14 1.491(3)
C10 C12 1.486(3)
C10 C13 1.495(3)
C11 C12 1.414(3)
C13 C14 1.388(3)
C15 C16 1.502(3)
C15 H15A 0.9700
C15 H15B 0.9700
C16 C17 1.386(3)
C17 C18 1.378(3)
C17 H17 0.9300
C18 C19 1.391(3)
C18 H18 0.9300
C19 C20 1.373(3)
C19 H19 0.9300
C20 H20 0.9300
